data_7238644
loop_
_publ_author_name
'Khan, Abu T.'
'R, Sidick Basha'
'Lal, Mohan'
'Mir, Mohammad Hedayetullah'

_publ_section_title
;
 Formation of unexpected \a-amino amidine through three-component
 &#x2018;UGI condensation reaction&#x2019;
;
_journal_issue 13
_journal_name_full 'RSC Advances'
_journal_page_first 5506
_journal_paper_doi 10.1039/c2ra20539d
_journal_volume 2
_journal_year 2012
_chemical_formula_sum 'C24 H27 N3'
_chemical_formula_weight 357.49
_space_group_IT_number 14
_space_group_name_Hall '-P 2ybc'
_space_group_name_H-M_alt 'P 1 21/c 1'
_atom_sites_solution_hydrogens geom
_atom_sites_solution_primary direct
_atom_sites_solution_secondary difmap
_audit_creation_method SHELXL-97
_cell_angle_alpha 90.00
_cell_angle_beta 102.044(3)
_cell_angle_gamma 90.00
_cell_formula_units_Z 4
_cell_length_a 11.6045(7)
_cell_length_b 11.6974(7)
_cell_length_c 15.6896(10)
_cell_measurement_temperature 296(2)
_cell_volume 2082.9(2)
_computing_structure_refinement 'SHELXL-97 (Sheldrick, 1997)'
_computing_structure_solution 'SHELXS-97 (Sheldrick, 1990)'
_diffrn_ambient_temperature 296(2)
_diffrn_measured_fraction_theta_full 0.977
_diffrn_measured_fraction_theta_max 0.977
_diffrn_radiation_monochromator graphite
_diffrn_radiation_source 'fine-focus sealed tube'
_diffrn_radiation_type MoK\a
_diffrn_radiation_wavelength 0.71073
_diffrn_reflns_av_R_equivalents 0.1111
_diffrn_reflns_av_sigmaI/netI 0.0617
_diffrn_reflns_limit_h_max 14
_diffrn_reflns_limit_h_min -10
_diffrn_reflns_limit_k_max 13
_diffrn_reflns_limit_k_min -13
_diffrn_reflns_limit_l_max 18
_diffrn_reflns_limit_l_min -18
_diffrn_reflns_number 20224
_diffrn_reflns_theta_full 25.50
_diffrn_reflns_theta_max 25.50
_diffrn_reflns_theta_min 1.79
_exptl_absorpt_coefficient_mu 0.068
_exptl_absorpt_correction_T_max 0.9833
_exptl_absorpt_correction_T_min 0.9702
_exptl_crystal_density_diffrn 1.140
_exptl_crystal_density_method 'not measured'
_exptl_crystal_F_000 768
_exptl_crystal_size_max 0.45
_exptl_crystal_size_mid 0.35
_exptl_crystal_size_min 0.25
_refine_diff_density_max 0.315
_refine_diff_density_min -0.296
_refine_diff_density_rms 0.064
_refine_ls_extinction_method none
_refine_ls_goodness_of_fit_ref 0.973
_refine_ls_hydrogen_treatment mixed
_refine_ls_matrix_type full
_refine_ls_number_parameters 247
_refine_ls_number_reflns 3784
_refine_ls_number_restraints 0
_refine_ls_restrained_S_all 0.973
_refine_ls_R_factor_all 0.0764
_refine_ls_R_factor_gt 0.0537
_refine_ls_shift/su_max 0.000
_refine_ls_shift/su_mean 0.000
_refine_ls_structure_factor_coef Fsqd
_refine_ls_weighting_details 'calc w=1/[\s^2^(Fo^2^)+(0.1000P)^2^+0.0000P] where P=(Fo^2^+2Fc^2^)/3'
_refine_ls_weighting_scheme calc
_refine_ls_wR_factor_gt 0.1423
_refine_ls_wR_factor_ref 0.1612
_reflns_number_gt 2543
_reflns_number_total 3784
_reflns_threshold_expression >2sigma(I)
_cod_data_source_file c2ra20539d.txt
_cod_data_source_block rsb_p2_bn_0m
_cod_database_code 7238644

loop_
_symmetry_equiv_pos_as_xyz
'x, y, z'
'-x, y+1/2, -z+1/2'
'-x, -y, -z'
'x, -y-1/2, z-1/2'

loop_
_atom_site_label
_atom_site_type_symbol
_atom_site_fract_x
_atom_site_fract_y
_atom_site_fract_z
_atom_site_U_iso_or_equiv
_atom_site_adp_type
_atom_site_occupancy
_atom_site_symmetry_multiplicity
_atom_site_calc_flag
_atom_site_refinement_flags
C15 C 0.25879(14) 0.72336(14) 0.02500(10) 0.0460(4) Uani 1 1 d .
C9 C 0.26911(15) 0.41073(15) 0.01174(10) 0.0471(4) Uani 1 1 d .
C16 C 0.28688(16) 0.80634(16) -0.03103(12) 0.0565(5) Uani 1 1 d .
H16 H 0.3381 0.7881 -0.0673 0.068 Uiso 1 1 calc R
C20 C 0.18430(16) 0.75430(16) 0.07973(12) 0.0576(5) Uani 1 1 d .
H20 H 0.1658 0.7015 0.1191 0.069 Uiso 1 1 calc R
C10 C 0.16948(17) 0.37132(18) -0.04390(12) 0.0646(5) Uani 1 1 d .
H10 H 0.0978 0.4081 -0.0462 0.078 Uiso 1 1 calc R
C14 C 0.37412(18) 0.35346(17) 0.01344(12) 0.0638(5) Uani 1 1 d .
H14 H 0.4425 0.3782 0.0510 0.077 Uiso 1 1 calc R
C13 C 0.3788(2) 0.26035(19) -0.03968(13) 0.0742(6) Uani 1 1 d .
H13 H 0.4502 0.2233 -0.0377 0.089 Uiso 1 1 calc R
C19 C 0.13736(19) 0.86373(19) 0.07593(15) 0.0739(6) Uani 1 1 d .
H19 H 0.0864 0.8834 0.1121 0.089 Uiso 1 1 calc R
C17 C 0.24042(19) 0.91436(18) -0.03368(15) 0.0714(6) Uani 1 1 d .
H17 H 0.2602 0.9682 -0.0718 0.086 Uiso 1 1 calc R
C12 C 0.2797(2) 0.22204(18) -0.09521(13) 0.0709(6) Uani 1 1 d .
H12 H 0.2834 0.1597 -0.1313 0.085 Uiso 1 1 calc R
C11 C 0.1750(2) 0.2765(2) -0.09701(14) 0.0770(7) Uani 1 1 d .
H11 H 0.1069 0.2502 -0.1339 0.092 Uiso 1 1 calc R
C18 C 0.1656(2) 0.94366(18) 0.01897(16) 0.0792(7) Uani 1 1 d .
H18 H 0.1338 1.0169 0.0166 0.095 Uiso 1 1 calc R
C1 C 0.16112(15) 0.42295(16) 0.20248(10) 0.0513(5) Uani 1 1 d .
C2 C 0.12343(17) 0.31787(18) 0.16535(12) 0.0632(5) Uani 1 1 d .
H2 H 0.1761 0.2693 0.1461 0.076 Uiso 1 1 calc R
C6 C 0.08022(17) 0.49194(19) 0.23158(12) 0.0643(5) Uani 1 1 d .
H6 H 0.1045 0.5621 0.2569 0.077 Uiso 1 1 calc R
C3 C 0.0057(2) 0.2861(2) 0.15723(14) 0.0795(7) Uani 1 1 d .
H3 H -0.0203 0.2166 0.1314 0.095 Uiso 1 1 calc R
C4 C -0.07236(19) 0.3566(3) 0.18712(15) 0.0856(8) Uani 1 1 d .
H4 H -0.1504 0.3343 0.1822 0.103 Uiso 1 1 calc R
C5 C -0.03466(19) 0.4589(2) 0.22378(14) 0.0783(7) Uani 1 1 d .
H5 H -0.0873 0.5067 0.2437 0.094 Uiso 1 1 calc R
C8 C 0.26259(14) 0.51711(14) 0.06568(10) 0.0441(4) Uani 1 1 d .
H8 H 0.1794 0.5318 0.0656 0.053 Uiso 1 1 calc R
C21 C 0.53184(14) 0.51251(15) 0.25802(11) 0.0470(4) Uani 1 1 d .
C22 C 0.64592(18) 0.5631(2) 0.24298(15) 0.0779(7) Uani 1 1 d .
H22A H 0.6647 0.5301 0.1915 0.117 Uiso 1 1 calc R
H22B H 0.7082 0.5470 0.2922 0.117 Uiso 1 1 calc R
H22C H 0.6373 0.6444 0.2356 0.117 Uiso 1 1 calc R
C23 C 0.4983(2) 0.5712(2) 0.33591(13) 0.0773(6) Uani 1 1 d .
H23A H 0.4879 0.6515 0.3244 0.116 Uiso 1 1 calc R
H23B H 0.5597 0.5599 0.3866 0.116 Uiso 1 1 calc R
H23C H 0.4261 0.5392 0.3459 0.116 Uiso 1 1 calc R
C24 C 0.5461(2) 0.38515(18) 0.27406(15) 0.0767(6) Uani 1 1 d .
H24A H 0.4719 0.3528 0.2794 0.115 Uiso 1 1 calc R
H24B H 0.6033 0.3720 0.3268 0.115 Uiso 1 1 calc R
H24C H 0.5720 0.3499 0.2261 0.115 Uiso 1 1 calc R
C7 C 0.32772(14) 0.50077(13) 0.16110(10) 0.0432(4) Uani 1 1 d .
N3 N 0.44234(12) 0.53349(12) 0.17769(9) 0.0491(4) Uani 1 1 d .
H3A H 0.4655 0.5705 0.1370 0.059 Uiso 1 1 calc R
N1 N 0.28107(12) 0.45532(13) 0.21946(9) 0.0531(4) Uani 1 1 d .
N2 N 0.30779(12) 0.61454(12) 0.02429(9) 0.0500(4) Uani 1 1 d .
H2A H 0.3659 0.6045 -0.0011 0.060 Uiso 1 1 calc R

loop_
_atom_site_aniso_label
_atom_site_aniso_U_11
_atom_site_aniso_U_22
_atom_site_aniso_U_33
_atom_site_aniso_U_23
_atom_site_aniso_U_13
_atom_site_aniso_U_12
C15 0.0446(9) 0.0493(11) 0.0423(9) 0.0024(7) 0.0047(7) -0.0037(8)
C9 0.0534(11) 0.0510(10) 0.0374(8) 0.0063(7) 0.0105(7) -0.0045(8)
C16 0.0565(11) 0.0539(12) 0.0597(11) 0.0110(9) 0.0136(9) -0.0043(9)
C20 0.0604(12) 0.0575(13) 0.0566(11) -0.0016(8) 0.0165(9) -0.0018(9)
C10 0.0549(12) 0.0812(15) 0.0579(12) -0.0050(10) 0.0122(9) -0.0108(10)
C14 0.0602(12) 0.0729(14) 0.0537(11) -0.0091(9) 0.0012(9) 0.0120(10)
C13 0.0889(16) 0.0716(14) 0.0584(12) -0.0069(10) 0.0068(11) 0.0191(12)
C19 0.0708(14) 0.0684(15) 0.0849(15) -0.0177(11) 0.0216(11) 0.0025(11)
C17 0.0732(14) 0.0551(13) 0.0835(15) 0.0160(10) 0.0109(12) -0.0054(11)
C12 0.1057(18) 0.0529(12) 0.0557(12) -0.0016(9) 0.0205(12) -0.0087(12)
C11 0.0788(16) 0.0865(16) 0.0648(13) -0.0184(11) 0.0126(11) -0.0340(13)
C18 0.0761(16) 0.0503(14) 0.1062(19) -0.0037(12) 0.0078(14) 0.0040(11)
C1 0.0469(10) 0.0677(12) 0.0393(9) 0.0131(8) 0.0092(7) -0.0081(9)
C2 0.0615(12) 0.0723(14) 0.0570(11) 0.0068(9) 0.0153(9) -0.0127(10)
C6 0.0547(12) 0.0811(14) 0.0588(11) 0.0072(10) 0.0153(9) -0.0027(10)
C3 0.0766(15) 0.0927(18) 0.0651(13) 0.0079(12) 0.0052(11) -0.0367(13)
C4 0.0487(13) 0.140(2) 0.0675(14) 0.0194(15) 0.0115(11) -0.0195(14)
C5 0.0511(13) 0.115(2) 0.0716(14) 0.0068(13) 0.0185(11) -0.0005(13)
C8 0.0404(9) 0.0483(10) 0.0450(9) 0.0088(7) 0.0123(7) 0.0004(7)
C21 0.0429(10) 0.0509(11) 0.0465(9) 0.0034(7) 0.0074(7) -0.0018(7)
C22 0.0493(12) 0.1050(18) 0.0758(14) 0.0157(12) 0.0049(10) -0.0116(11)
C23 0.0845(16) 0.0855(16) 0.0599(12) -0.0153(11) 0.0103(11) -0.0073(12)
C24 0.0755(14) 0.0611(14) 0.0867(15) 0.0136(11) 0.0018(11) 0.0082(11)
C7 0.0415(10) 0.0451(10) 0.0445(9) 0.0018(7) 0.0122(7) -0.0020(7)
N3 0.0431(8) 0.0598(9) 0.0450(8) 0.0089(6) 0.0109(6) -0.0069(7)
N1 0.0467(9) 0.0679(10) 0.0457(8) 0.0085(7) 0.0118(7) -0.0110(7)
N2 0.0491(8) 0.0516(9) 0.0543(8) 0.0119(6) 0.0224(7) 0.0035(7)

loop_
_atom_type_symbol
_atom_type_description
_atom_type_scat_dispersion_real
_atom_type_scat_dispersion_imag
_atom_type_scat_source
C C 0.0033 0.0016 'International Tables Vol C Tables 4.2.6.8 and 6.1.1.4'
H H 0.0000 0.0000 'International Tables Vol C Tables 4.2.6.8 and 6.1.1.4'
N N 0.0061 0.0033 'International Tables Vol C Tables 4.2.6.8 and 6.1.1.4'

loop_
_geom_angle_atom_site_label_1
_geom_angle_atom_site_label_2
_geom_angle_atom_site_label_3
_geom_angle
C20 C15 C16 117.82(16)
C20 C15 N2 123.40(15)
C16 C15 N2 118.77(15)
C10 C9 C14 118.01(18)
C10 C9 C8 119.77(16)
C14 C9 C8 122.16(16)
C17 C16 C15 121.26(18)
C19 C20 C15 120.25(18)
C9 C10 C11 120.5(2)
C13 C14 C9 121.02(19)
C12 C13 C14 120.7(2)
C18 C19 C20 120.61(19)
C18 C17 C16 120.7(2)
C13 C12 C11 119.1(2)
C12 C11 C10 120.6(2)
C17 C18 C19 119.4(2)
C6 C1 C2 118.50(17)
C6 C1 N1 119.36(17)
C2 C1 N1 121.80(17)
C1 C2 C3 119.3(2)
C5 C6 C1 121.3(2)
C4 C3 C2 120.7(2)
C5 C4 C3 119.6(2)
C4 C5 C6 120.5(2)
N2 C8 C9 109.12(12)
N2 C8 C7 112.29(13)
C9 C8 C7 111.65(13)
N3 C21 C22 106.52(14)
N3 C21 C24 109.77(15)
C22 C21 C24 110.02(16)
N3 C21 C23 111.00(15)
C22 C21 C23 109.12(16)
C24 C21 C23 110.34(16)
N1 C7 N3 121.80(15)
N1 C7 C8 123.67(15)
N3 C7 C8 114.45(13)
C7 N3 C21 127.15(13)
C7 N1 C1 121.75(14)
C15 N2 C8 121.53(13)

loop_
_geom_bond_atom_site_label_1
_geom_bond_atom_site_label_2
_geom_bond_distance
C15 C20 1.388(2)
C15 C16 1.393(2)
C15 N2 1.395(2)
C9 C10 1.375(2)
C9 C14 1.386(3)
C9 C8 1.516(2)
C16 C17 1.371(3)
C20 C19 1.387(3)
C10 C11 1.397(3)
C14 C13 1.379(3)
C13 C12 1.365(3)
C19 C18 1.379(3)
C17 C18 1.361(3)
C12 C11 1.367(3)
C1 C6 1.386(3)
C1 C2 1.391(3)
C1 N1 1.413(2)
C2 C3 1.396(3)
C6 C5 1.369(3)
C3 C4 1.378(3)
C4 C5 1.360(3)
C8 N2 1.4621(19)
C8 C7 1.542(2)
C21 N3 1.477(2)
C21 C22 1.513(3)
C21 C24 1.514(3)
C21 C23 1.521(3)
C7 N1 1.273(2)
C7 N3 1.356(2)
